data_1506628
loop_
_publ_author_name
'Catino, Arthur J.'
'Nichols, Jason M.'
'Forslund, Raymond E.'
'Doyle, Michael P.'

_publ_section_title
;
 Efficient aziridination of olefins catalyzed by mixed-valent
 dirhodium(II,III) caprolactamate.
;
_journal_issue 13
_journal_name_full 'Organic letters'
_journal_page_first 2787
_journal_page_last 2790
_journal_paper_doi 10.1021/ol0510973
_journal_volume 7
_journal_year 2005
_chemical_formula_sum 'C27 H51 Cl N4 O7 Rh2'
_chemical_formula_weight 784.99
_chemical_name_systematic
; 
 ? 
;
_space_group_IT_number 4
_symmetry_cell_setting monoclinic
_symmetry_space_group_name_Hall 'P 2yb'
_symmetry_space_group_name_H-M 'P 1 21 1'
_atom_sites_solution_hydrogens geom
_atom_sites_solution_primary direct
_atom_sites_solution_secondary difmap
_audit_creation_method SHELXL-97
_cell_angle_alpha 90.00
_cell_angle_beta 98.0880(10)
_cell_angle_gamma 90.00
_cell_formula_units_Z 2
_cell_length_a 8.3834(5)
_cell_length_b 18.8291(11)
_cell_length_c 10.2686(6)
_cell_measurement_reflns_used 5680
_cell_measurement_temperature 173(2)
_cell_measurement_theta_max 27.507
_cell_measurement_theta_min 2.276
_cell_volume 1604.79(16)
_computing_cell_refinement 'Bruker SMART'
_computing_data_collection 'Bruker SMART'
_computing_data_reduction 'Bruker SAINT'
_computing_molecular_graphics 'Bruker SHELXTL'
_computing_publication_material 'Bruker SHELXTL'
_computing_structure_refinement 'SHELXL-97 (Sheldrick, 1997)'
_computing_structure_solution 'SHELXS-97 (Sheldrick, 1990)'
_diffrn_ambient_temperature 173(2)
_diffrn_measured_fraction_theta_full 0.999
_diffrn_measured_fraction_theta_max 0.999
_diffrn_measurement_device_type 'CCD area detector'
_diffrn_measurement_method 'phi and omega scans'
_diffrn_radiation_monochromator graphite
_diffrn_radiation_source 'fine-focus sealed tube'
_diffrn_radiation_type MoK\a
_diffrn_radiation_wavelength 0.71073
_diffrn_reflns_av_R_equivalents 0.0318
_diffrn_reflns_av_sigmaI/netI 0.0323
_diffrn_reflns_limit_h_max 10
_diffrn_reflns_limit_h_min -10
_diffrn_reflns_limit_k_max 24
_diffrn_reflns_limit_k_min -24
_diffrn_reflns_limit_l_max 13
_diffrn_reflns_limit_l_min -13
_diffrn_reflns_number 25387
_diffrn_reflns_theta_full 27.50
_diffrn_reflns_theta_max 27.50
_diffrn_reflns_theta_min 2.16
_exptl_absorpt_coefficient_mu 1.160
_exptl_absorpt_correction_T_max 0.9794
_exptl_absorpt_correction_T_min 0.7179
_exptl_absorpt_correction_type 'Empirical, SADABS (multi-scan)'
_exptl_crystal_colour Orange
_exptl_crystal_density_diffrn 1.625
_exptl_crystal_density_meas 0
_exptl_crystal_density_method 'not measured'
_exptl_crystal_description Plate
_exptl_crystal_F_000 808
_exptl_crystal_size_max 0.31
_exptl_crystal_size_mid 0.12
_exptl_crystal_size_min 0.02
_refine_diff_density_max 0.912
_refine_diff_density_min -0.721
_refine_diff_density_rms 0.080
_refine_ls_abs_structure_details 'Flack H D (1983), Acta Cryst. A39, 876-881'
_refine_ls_abs_structure_Flack 0.26(2)
_refine_ls_extinction_method none
_refine_ls_goodness_of_fit_ref 1.029
_refine_ls_hydrogen_treatment mixed
_refine_ls_matrix_type full
_refine_ls_number_parameters 571
_refine_ls_number_reflns 7344
_refine_ls_number_restraints 1
_refine_ls_restrained_S_all 1.029
_refine_ls_R_factor_all 0.0334
_refine_ls_R_factor_gt 0.0267
_refine_ls_shift/su_max 0.001
_refine_ls_shift/su_mean 0.000
_refine_ls_structure_factor_coef Fsqd
_refine_ls_weighting_details 'calc w=1/[\s^2^(Fo^2^)+(0.0382P)^2^+0.0000P] where P=(Fo^2^+2Fc^2^)/3'
_refine_ls_weighting_scheme calc
_refine_ls_wR_factor_gt 0.0597
_refine_ls_wR_factor_ref 0.0623
_reflns_number_gt 6732
_reflns_number_total 7344
_reflns_threshold_expression >2sigma(I)
_cod_data_source_file ol0510973si20050511_043657.cif
_cod_data_source_block 1071ff
_cod_depositor_comments
;
The following automatic conversions were performed:

'_symmetry_cell_setting' value 'Monoclinic' changed to 'monoclinic'
according to /home/saulius/struct/CIF-dictionaries/cif_core.dic
dictionary named 'cif_core.dic' version 2.4.1 from 2010-06-29.

Automatic conversion script
Id: cif_fix_values 1715 2011-07-08 13:25:40Z adriana 
;
_cod_original_sg_symbol_H-M P2(1)
_cod_database_code 1506628

loop_
_symmetry_equiv_pos_as_xyz
'x, y, z'
'-x, y+1/2, -z'

loop_
_atom_site_label
_atom_site_type_symbol
_atom_site_fract_x
_atom_site_fract_y
_atom_site_fract_z
_atom_site_U_iso_or_equiv
_atom_site_adp_type
_atom_site_occupancy
_atom_site_symmetry_multiplicity
_atom_site_calc_flag
_atom_site_refinement_flags
Rh1 Rh 0.77705(3) 0.143587(13) 0.37324(2) 0.01969(6) Uani 1 1 d .
Rh2 Rh 0.88009(3) 0.031324(11) 0.30978(2) 0.01876(6) Uani 1 1 d .
Cl1 Cl 0.63543(11) 0.25235(5) 0.46031(10) 0.0338(2) Uani 1 1 d .
C1 C 0.8873(4) 0.1421(2) 0.1169(3) 0.0223(6) Uani 1 1 d .
N1 N 0.8238(3) 0.18260(15) 0.1996(3) 0.0222(6) Uani 1 1 d .
O1 O 0.9275(3) 0.07701(13) 0.1411(2) 0.0242(5) Uani 1 1 d .
C2 C 0.9120(5) 0.1679(2) -0.0191(4) 0.0289(8) Uani 1 1 d .
H2A H 0.975(4) 0.130(2) -0.050(3) 0.020(9) Uiso 1 1 d .
H2B H 0.967(6) 0.208(3) -0.006(5) 0.045(13) Uiso 1 1 d .
C3 C 0.7522(5) 0.1769(2) -0.1097(4) 0.0349(9) Uani 1 1 d .
H3A H 0.783(5) 0.177(2) -0.201(4) 0.027(10) Uiso 1 1 d .
H3B H 0.675(4) 0.138(2) -0.106(3) 0.019(8) Uiso 1 1 d .
C4 C 0.6670(5) 0.2461(2) -0.0877(4) 0.0365(9) Uani 1 1 d .
H4A H 0.730(5) 0.285(2) -0.106(4) 0.019(9) Uiso 1 1 d .
H4B H 0.571(7) 0.256(3) -0.138(5) 0.068(17) Uiso 1 1 d .
C5 C 0.6263(5) 0.2566(2) 0.0504(4) 0.0372(9) Uani 1 1 d .
H5A H 0.552(5) 0.223(2) 0.076(4) 0.022(10) Uiso 1 1 d .
H5B H 0.590(6) 0.314(3) 0.054(5) 0.058(15) Uiso 1 1 d .
C6 C 0.7709(5) 0.2553(2) 0.1594(4) 0.0313(8) Uani 1 1 d .
H6A H 0.851(5) 0.283(2) 0.135(4) 0.025(11) Uiso 1 1 d .
H6B H 0.738(5) 0.280(2) 0.238(4) 0.027(10) Uiso 1 1 d .
C7 C 0.5377(4) 0.05431(18) 0.2254(3) 0.0213(7) Uani 1 1 d .
N7 N 0.6556(3) 0.00816(15) 0.2256(3) 0.0211(6) Uani 1 1 d .
O7 O 0.5571(3) 0.11487(13) 0.2833(2) 0.0241(5) Uani 1 1 d .
C8 C 0.3703(4) 0.0403(2) 0.1543(4) 0.0280(8) Uani 1 1 d .
H8A H 0.301(5) 0.078(2) 0.175(4) 0.032(12) Uiso 1 1 d .
H8B H 0.325(4) -0.0038(19) 0.185(3) 0.011(8) Uiso 1 1 d .
C9 C 0.3637(5) 0.0389(3) 0.0051(4) 0.0345(9) Uani 1 1 d .
H9A H 0.262(6) 0.052(2) -0.032(4) 0.039(12) Uiso 1 1 d .
H9B H 0.421(5) 0.072(2) -0.036(4) 0.025(10) Uiso 1 1 d .
C10 C 0.4232(5) -0.0296(3) -0.0498(4) 0.0365(9) Uani 1 1 d .
H10A H 0.411(5) -0.027(2) -0.159(4) 0.038(12) Uiso 1 1 d .
H10B H 0.354(6) -0.066(3) -0.025(4) 0.040(12) Uiso 1 1 d .
C11 C 0.5958(5) -0.0506(3) 0.0060(4) 0.0332(9) Uani 1 1 d .
H11A H 0.631(5) -0.095(2) -0.031(4) 0.029(11) Uiso 1 1 d .
H11B H 0.675(5) -0.016(2) -0.015(4) 0.035(12) Uiso 1 1 d .
C12 C 0.6236(5) -0.0596(2) 0.1554(4) 0.0248(8) Uani 1 1 d .
H12A H 0.532(4) -0.082(2) 0.181(3) 0.011(8) Uiso 1 1 d .
H12B H 0.710(4) -0.089(2) 0.188(4) 0.016(9) Uiso 1 1 d .
C13 C 0.7700(4) 0.0322(2) 0.5650(3) 0.0217(6) Uani 1 1 d .
N13 N 0.8340(3) -0.00816(16) 0.4810(3) 0.0221(6) Uani 1 1 d .
O13 O 0.7288(3) 0.09736(13) 0.5396(2) 0.0238(5) Uani 1 1 d .
C14 C 0.7497(4) 0.0064(2) 0.7003(3) 0.0251(7) Uani 1 1 d .
H14A H 0.688(4) -0.039(2) 0.699(3) 0.011(8) Uiso 1 1 d .
H14B H 0.697(5) 0.035(2) 0.734(4) 0.020(9) Uiso 1 1 d .
C15 C 0.9148(5) 0.0012(2) 0.7860(4) 0.0291(8) Uani 1 1 d .
H15A H 0.985(4) 0.0469(19) 0.759(3) 0.014(9) Uiso 1 1 d .
H15B H 0.898(6) 0.004(3) 0.865(5) 0.056(16) Uiso 1 1 d .
C16 C 1.0014(5) -0.0681(2) 0.7654(4) 0.0325(9) Uani 1 1 d .
H16A H 1.087(6) -0.072(2) 0.829(5) 0.039(12) Uiso 1 1 d .
H16B H 0.941(6) -0.114(3) 0.781(5) 0.058(15) Uiso 1 1 d .
C17 C 1.0385(5) -0.0799(2) 0.6265(4) 0.0314(8) Uani 1 1 d .
H17A H 1.093(4) -0.126(2) 0.624(3) 0.014(8) Uiso 1 1 d .
H17B H 1.112(5) -0.042(2) 0.604(4) 0.031(12) Uiso 1 1 d .
C18 C 0.8883(5) -0.0801(2) 0.5224(4) 0.0258(7) Uani 1 1 d .
H18A H 0.896(5) -0.104(2) 0.439(4) 0.025(10) Uiso 1 1 d .
H18B H 0.806(5) -0.103(2) 0.556(4) 0.032(11) Uiso 1 1 d .
C19 C 1.1220(4) 0.12080(18) 0.4524(3) 0.0230(7) Uani 1 1 d .
N19 N 1.0039(3) 0.16593(15) 0.4565(3) 0.0218(6) Uani 1 1 d .
O19 O 1.1017(3) 0.05977(13) 0.3948(2) 0.0245(5) Uani 1 1 d .
C20 C 1.2927(4) 0.1364(2) 0.5153(4) 0.0295(8) Uani 1 1 d .
H20A H 1.326(6) 0.183(3) 0.482(5) 0.048(14) Uiso 1 1 d .
H20B H 1.352(5) 0.099(2) 0.492(4) 0.020(10) Uiso 1 1 d .
C21 C 1.3109(5) 0.1391(3) 0.6669(4) 0.0404(9) Uani 1 1 d .
H21A H 1.244(6) 0.092(3) 0.693(5) 0.047(13) Uiso 1 1 d .
H21B H 1.429(5) 0.129(2) 0.699(4) 0.027(10) Uiso 1 1 d .
C22 C 1.2539(6) 0.2092(3) 0.7195(5) 0.0451(12) Uani 1 1 d .
H22A H 1.271(6) 0.210(3) 0.813(5) 0.047(13) Uiso 1 1 d .
H22B H 1.320(5) 0.246(3) 0.699(4) 0.031(11) Uiso 1 1 d .
C23 C 1.0801(5) 0.2278(3) 0.6722(4) 0.0397(10) Uani 1 1 d .
H23A H 1.052(6) 0.268(3) 0.712(5) 0.043(13) Uiso 1 1 d .
H23B H 1.021(5) 0.199(2) 0.711(4) 0.029(11) Uiso 1 1 d .
C24 C 1.0400(5) 0.2348(2) 0.5237(4) 0.0296(8) Uani 1 1 d .
H24A H 0.952(5) 0.268(2) 0.500(4) 0.035(12) Uiso 1 1 d .
H24B H 1.137(5) 0.258(2) 0.490(4) 0.034(11) Uiso 1 1 d .
C25 C 1.0265(5) -0.0843(3) 0.1143(4) 0.0341(8) Uani 1 1 d .
H25A H 0.934(7) -0.110(3) 0.076(5) 0.065(16) Uiso 1 1 d .
H25B H 1.106(6) -0.116(3) 0.106(5) 0.058(15) Uiso 1 1 d .
H25C H 1.027(5) -0.040(2) 0.074(4) 0.032(11) Uiso 1 1 d .
O25 O 1.0052(3) -0.07245(13) 0.2475(2) 0.0243(5) Uani 1 1 d .
C31 C 0.2606(6) 0.2597(3) 0.2061(6) 0.0490(12) Uani 1 1 d .
H31A H 0.305(8) 0.221(4) 0.194(6) 0.07(2) Uiso 1 1 d .
H31B H 0.234(6) 0.269(3) 0.106(5) 0.056(15) Uiso 1 1 d .
H31C H 0.169(6) 0.250(3) 0.238(5) 0.046(13) Uiso 1 1 d .
O31 O 0.3470(4) 0.31664(19) 0.2666(4) 0.0619(10) Uani 1 1 d .
H31 H 0.4289 0.3014 0.3152 0.09(2) Uiso 1 1 calc R
C41 C 0.4051(5) -0.0687(3) 0.4596(5) 0.0409(10) Uani 1 1 d .
H41A H 0.389(8) -0.022(4) 0.429(7) 0.09(2) Uiso 1 1 d .
H41B H 0.511(12) -0.095(6) 0.454(9) 0.17(4) Uiso 1 1 d .
H41C H 0.392(7) -0.074(3) 0.552(6) 0.071(17) Uiso 1 1 d .
O41 O 0.2926(3) -0.11125(16) 0.3758(3) 0.0404(7) Uani 1 1 d .
H41 H 0.2943 -0.1530 0.4049 0.059(16) Uiso 1 1 calc R

loop_
_atom_site_aniso_label
_atom_site_aniso_U_11
_atom_site_aniso_U_22
_atom_site_aniso_U_33
_atom_site_aniso_U_23
_atom_site_aniso_U_13
_atom_site_aniso_U_12
Rh1 0.01849(11) 0.02071(12) 0.01868(12) -0.00144(10) -0.00154(9) 0.00049(10)
Rh2 0.01818(11) 0.02069(12) 0.01651(11) -0.00023(10) -0.00065(8) 0.00077(10)
Cl1 0.0299(4) 0.0279(5) 0.0416(5) -0.0085(4) -0.0017(4) 0.0039(4)
C1 0.0199(14) 0.0245(16) 0.0215(15) 0.0031(16) -0.0002(12) -0.0027(17)
N1 0.0229(14) 0.0213(15) 0.0210(15) 0.0006(12) -0.0016(11) -0.0006(12)
O1 0.0258(12) 0.0261(13) 0.0209(12) 0.0034(10) 0.0038(9) 0.0009(10)
C2 0.0306(19) 0.030(2) 0.0262(19) 0.0035(15) 0.0061(15) -0.0007(16)
C3 0.034(2) 0.044(2) 0.025(2) 0.0028(18) -0.0016(16) -0.0109(19)
C4 0.035(2) 0.037(2) 0.033(2) 0.0093(18) -0.0091(17) -0.0071(19)
C5 0.034(2) 0.034(2) 0.041(2) 0.0089(19) -0.0019(17) 0.0055(19)
C6 0.040(2) 0.0235(19) 0.030(2) 0.0034(17) 0.0019(18) -0.0027(18)
C7 0.0206(16) 0.0239(17) 0.0188(16) 0.0019(13) 0.0006(12) -0.0029(13)
N7 0.0200(14) 0.0228(15) 0.0195(14) -0.0005(11) -0.0010(11) -0.0021(11)
O7 0.0207(12) 0.0250(12) 0.0258(13) -0.0034(10) 0.0003(9) 0.0007(9)
C8 0.0181(15) 0.032(2) 0.0331(18) -0.0050(17) -0.0001(13) -0.0034(16)
C9 0.0251(18) 0.047(3) 0.0285(18) 0.000(2) -0.0051(14) -0.0030(19)
C10 0.029(2) 0.051(3) 0.027(2) -0.0074(18) -0.0042(15) -0.0028(18)
C11 0.0236(18) 0.049(3) 0.027(2) -0.0126(18) 0.0011(15) -0.0044(18)
C12 0.0214(18) 0.0208(18) 0.031(2) -0.0046(15) 0.0000(15) -0.0025(15)
C13 0.0163(13) 0.0268(16) 0.0209(15) -0.0014(16) -0.0013(11) -0.0004(16)
N13 0.0235(14) 0.0234(15) 0.0181(14) 0.0000(12) -0.0019(11) -0.0002(12)
O13 0.0250(12) 0.0256(13) 0.0208(12) -0.0011(10) 0.0031(9) 0.0019(10)
C14 0.0248(17) 0.0316(19) 0.0188(17) 0.0003(14) 0.0021(13) -0.0006(16)
C15 0.037(2) 0.035(2) 0.0142(16) -0.0009(15) -0.0009(15) 0.0001(17)
C16 0.031(2) 0.042(2) 0.0213(18) 0.0040(17) -0.0085(15) 0.0020(18)
C17 0.0267(19) 0.035(2) 0.031(2) 0.0050(17) -0.0002(15) 0.0053(17)
C18 0.0316(19) 0.0238(18) 0.0215(18) 0.0011(15) 0.0013(15) 0.0049(16)
C19 0.0193(16) 0.0277(18) 0.0218(17) 0.0008(13) 0.0016(13) -0.0033(13)
N19 0.0202(14) 0.0234(15) 0.0207(15) -0.0027(11) -0.0013(11) -0.0035(11)
O19 0.0202(12) 0.0260(12) 0.0255(12) -0.0027(10) -0.0027(9) 0.0005(9)
C20 0.0193(15) 0.034(2) 0.0334(19) -0.0064(18) -0.0009(13) 0.0010(17)
C21 0.0323(19) 0.045(2) 0.038(2) 0.002(2) -0.0154(16) 0.003(2)
C22 0.038(2) 0.065(3) 0.029(2) -0.015(2) -0.0080(18) -0.005(2)
C23 0.038(2) 0.047(3) 0.035(2) -0.017(2) 0.0062(18) -0.005(2)
C24 0.0225(18) 0.028(2) 0.035(2) -0.0061(16) -0.0046(15) -0.0019(15)
C25 0.034(2) 0.040(2) 0.0282(19) -0.0041(18) 0.0053(16) 0.0067(19)
O25 0.0281(12) 0.0241(12) 0.0194(12) -0.0009(10) -0.0009(9) 0.0043(10)
C31 0.037(2) 0.052(3) 0.058(3) -0.001(3) 0.006(2) 0.003(2)
O31 0.050(2) 0.054(2) 0.074(3) -0.0081(19) -0.0169(18) 0.0185(17)
C41 0.032(2) 0.042(3) 0.047(3) 0.009(2) -0.0009(18) -0.0018(18)
O41 0.0375(16) 0.0373(17) 0.0415(17) 0.0110(13) -0.0118(13) 0.0025(12)

loop_
_atom_type_symbol
_atom_type_description
_atom_type_scat_dispersion_real
_atom_type_scat_dispersion_imag
_atom_type_scat_source
C C 0.0033 0.0016 'International Tables Vol C Tables 4.2.6.8 and 6.1.1.4'
H H 0.0000 0.0000 'International Tables Vol C Tables 4.2.6.8 and 6.1.1.4'
N N 0.0061 0.0033 'International Tables Vol C Tables 4.2.6.8 and 6.1.1.4'
O O 0.0106 0.0060 'International Tables Vol C Tables 4.2.6.8 and 6.1.1.4'
Cl Cl 0.1484 0.1585 'International Tables Vol C Tables 4.2.6.8 and 6.1.1.4'
Rh Rh -1.1178 0.9187 'International Tables Vol C Tables 4.2.6.8 and 6.1.1.4'

loop_
_geom_angle_atom_site_label_1
_geom_angle_atom_site_label_2
_geom_angle_atom_site_label_3
_geom_angle
O13 Rh1 O7 89.59(10)
O13 Rh1 N19 91.18(11)
O7 Rh1 N19 175.63(11)
O13 Rh1 N1 175.61(12)
O7 Rh1 N1 88.36(11)
N19 Rh1 N1 90.59(11)
O13 Rh1 Rh2 88.43(7)
O7 Rh1 Rh2 88.87(7)
N19 Rh1 Rh2 86.85(8)
N1 Rh1 Rh2 87.64(8)
O13 Rh1 Cl1 83.80(7)
O7 Rh1 Cl1 86.34(7)
N19 Rh1 Cl1 98.01(8)
N1 Rh1 Cl1 99.94(9)
Rh2 Rh1 Cl1 170.90(2)
N13 Rh2 N7 90.73(11)
N13 Rh2 O19 89.90(11)
N7 Rh2 O19 177.06(12)
N13 Rh2 O1 176.67(12)
N7 Rh2 O1 90.50(11)
O19 Rh2 O1 88.72(10)
N13 Rh2 O25 94.54(10)
N7 Rh2 O25 97.45(10)
O19 Rh2 O25 85.36(9)
O1 Rh2 O25 88.37(9)
N13 Rh2 Rh1 88.13(8)
N7 Rh2 Rh1 87.53(8)
O19 Rh2 Rh1 89.62(7)
O1 Rh2 Rh1 88.83(7)
O25 Rh2 Rh1 174.30(6)
O1 C1 N1 123.3(3)
O1 C1 C2 114.6(3)
N1 C1 C2 122.1(3)
C1 N1 C6 119.4(3)
C1 N1 Rh1 120.6(2)
C6 N1 Rh1 119.8(2)
C1 O1 Rh2 119.6(2)
C1 C2 C3 111.9(3)
C1 C2 H2A 103(2)
C3 C2 H2A 111(2)
C1 C2 H2B 106(3)
C3 C2 H2B 113(3)
H2A C2 H2B 113(4)
C4 C3 C2 113.3(4)
C4 C3 H3A 109(2)
C2 C3 H3A 104(2)
C4 C3 H3B 109(2)
C2 C3 H3B 115(2)
H3A C3 H3B 107(3)
C5 C4 C3 115.0(4)
C5 C4 H4A 107(2)
C3 C4 H4A 110(2)
C5 C4 H4B 102(3)
C3 C4 H4B 120(4)
H4A C4 H4B 102(4)
C4 C5 C6 115.0(4)
C4 C5 H5A 114(2)
C6 C5 H5A 106(2)
C4 C5 H5B 105(3)
C6 C5 H5B 100(3)
H5A C5 H5B 117(3)
N1 C6 C5 113.2(3)
N1 C6 H6A 114(3)
C5 C6 H6A 109(3)
N1 C6 H6B 108(2)
C5 C6 H6B 108(2)
H6A C6 H6B 105(3)
O7 C7 N7 122.6(3)
O7 C7 C8 115.3(3)
N7 C7 C8 122.1(3)
C7 N7 C12 119.2(3)
C7 N7 Rh2 121.1(2)
C12 N7 Rh2 119.7(2)
C7 O7 Rh1 119.9(2)
C7 C8 C9 112.9(3)
C7 C8 H8A 108(3)
C9 C8 H8A 107(3)
C7 C8 H8B 111(2)
C9 C8 H8B 110(2)
H8A C8 H8B 106(3)
C10 C9 C8 114.9(4)
C10 C9 H9A 114(3)
C8 C9 H9A 108(3)
C10 C9 H9B 101(2)
C8 C9 H9B 120(2)
H9A C9 H9B 98(4)
C9 C10 C11 115.0(3)
C9 C10 H10A 110(2)
C11 C10 H10A 110(2)
C9 C10 H10B 106(3)
C11 C10 H10B 107(3)
H10A C10 H10B 109(4)
C12 C11 C10 114.0(3)
C12 C11 H11A 106(3)
C10 C11 H11A 114(2)
C12 C11 H11B 107(3)
C10 C11 H11B 113(3)
H11A C11 H11B 103(3)
N7 C12 C11 112.7(3)
N7 C12 H12A 110(2)
C11 C12 H12A 109(2)
N7 C12 H12B 105(2)
C11 C12 H12B 115(2)
H12A C12 H12B 105(3)
O13 C13 N13 122.5(3)
O13 C13 C14 115.6(3)
N13 C13 C14 121.8(3)
C13 N13 C18 118.6(3)
C13 N13 Rh2 120.6(2)
C18 N13 Rh2 120.4(2)
C13 O13 Rh1 120.2(2)
C13 C14 C15 109.9(3)
C13 C14 H14A 113(2)
C15 C14 H14A 112(2)
C13 C14 H14B 109(3)
C15 C14 H14B 107(3)
H14A C14 H14B 106(3)
C16 C15 C14 112.6(3)
C16 C15 H15A 110.6(17)
C14 C15 H15A 106.2(18)
C16 C15 H15B 110(4)
C14 C15 H15B 107(4)
H15A C15 H15B 110(4)
C17 C16 C15 114.9(3)
C17 C16 H16A 115(3)
C15 C16 H16A 108(3)
C17 C16 H16B 101(3)
C15 C16 H16B 116(3)
H16A C16 H16B 101(4)
C16 C17 C18 113.5(3)
C16 C17 H17A 108(2)
C18 C17 H17A 108(2)
C16 C17 H17B 109(3)
C18 C17 H17B 108(3)
H17A C17 H17B 109(3)
N13 C18 C17 112.9(3)
N13 C18 H18A 103(2)
C17 C18 H18A 118(2)
N13 C18 H18B 109(3)
C17 C18 H18B 109(3)
H18A C18 H18B 105(4)
O19 C19 N19 122.7(3)
O19 C19 C20 115.0(3)
N19 C19 C20 122.2(3)
C19 N19 C24 118.5(3)
C19 N19 Rh1 121.5(2)
C24 N19 Rh1 120.0(2)
C19 O19 Rh2 119.3(2)
C19 C20 C21 113.0(3)
C19 C20 H20A 108(3)
C21 C20 H20A 109(3)
C19 C20 H20B 105(2)
C21 C20 H20B 108(2)
H20A C20 H20B 113(3)
C22 C21 C20 113.2(4)
C22 C21 H21A 114(3)
C20 C21 H21A 104(3)
C22 C21 H21B 112(2)
C20 C21 H21B 106(2)
H21A C21 H21B 107(3)
C23 C22 C21 115.0(4)
C23 C22 H22A 109(3)
C21 C22 H22A 111(3)
C23 C22 H22B 109(3)
C21 C22 H22B 110(3)
H22A C22 H22B 102(4)
C22 C23 C24 114.2(4)
C22 C23 H23A 110(3)
C24 C23 H23A 110(3)
C22 C23 H23B 107(3)
C24 C23 H23B 117(3)
H23A C23 H23B 96(4)
N19 C24 C23 113.1(4)
N19 C24 H24A 110(3)
C23 C24 H24A 111(3)
N19 C24 H24B 109(2)
C23 C24 H24B 107(2)
H24A C24 H24B 105(4)
O25 C25 H25A 106(3)
O25 C25 H25B 113(3)
H25A C25 H25B 101(4)
O25 C25 H25C 107(3)
H25A C25 H25C 109(4)
H25B C25 H25C 120(4)
C25 O25 Rh2 120.9(2)
O31 C31 H31A 121(4)
O31 C31 H31B 109(3)
H31A C31 H31B 93(5)
O31 C31 H31C 114(3)
H31A C31 H31C 108(5)
H31B C31 H31C 109(4)
C31 O31 H31 109.5
O41 C41 H41A 106(4)
O41 C41 H41B 102(6)
H41A C41 H41B 121(7)
O41 C41 H41C 112(3)
H41A C41 H41C 113(5)
H41B C41 H41C 103(6)
C41 O41 H41 109.5

loop_
_geom_bond_atom_site_label_1
_geom_bond_atom_site_label_2
_geom_bond_distance
Rh1 O13 2.008(2)
Rh1 O7 2.017(2)
Rh1 N19 2.017(3)
Rh1 N1 2.017(3)
Rh1 Rh2 2.4078(3)
Rh1 Cl1 2.5887(9)
Rh2 N13 1.996(3)
Rh2 N7 2.006(3)
Rh2 O19 2.011(2)
Rh2 O1 2.023(2)
Rh2 O25 2.349(2)
C1 O1 1.286(5)
C1 N1 1.309(5)
C1 C2 1.520(5)
N1 C6 1.480(5)
C2 C3 1.529(6)
C2 H2A 0.97(4)
C2 H2B 0.89(5)
C3 C4 1.518(7)
C3 H3A 1.00(4)
C3 H3B 0.99(4)
C4 C5 1.517(6)
C4 H4A 0.94(4)
C4 H4B 0.91(6)
C5 C6 1.530(6)
C5 H5A 0.96(4)
C5 H5B 1.13(5)
C6 H6A 0.91(4)
C6 H6B 1.00(4)
C7 O7 1.285(4)
C7 N7 1.316(4)
C7 C8 1.511(5)
N7 C12 1.472(4)
C8 C9 1.525(5)
C8 H8A 0.96(5)
C8 H8B 0.98(4)
C9 C10 1.519(7)
C9 H9A 0.92(5)
C9 H9B 0.93(4)
C10 C11 1.531(6)
C10 H10A 1.11(4)
C10 H10B 0.96(5)
C11 C12 1.529(6)
C11 H11A 0.98(4)
C11 H11B 0.97(4)
C12 H12A 0.94(3)
C12 H12B 0.94(4)
C13 O13 1.292(5)
C13 N13 1.319(4)
C13 C14 1.504(5)
N13 C18 1.473(5)
C14 C15 1.535(5)
C14 H14A 1.00(4)
C14 H14B 0.81(4)
C15 C16 1.522(6)
C15 H15A 1.10(4)
C15 H15B 0.84(5)
C16 C17 1.518(6)
C16 H16A 0.90(5)
C16 H16B 1.03(6)
C17 C18 1.533(5)
C17 H17A 0.98(4)
C17 H17B 0.99(4)
C18 H18A 0.98(4)
C18 H18B 0.92(4)
C19 O19 1.293(4)
C19 N19 1.310(4)
C19 C20 1.514(5)
N19 C24 1.481(5)
C20 C21 1.543(5)
C20 H20A 1.00(5)
C20 H20B 0.92(4)
C21 C22 1.528(7)
C21 H21A 1.10(5)
C21 H21B 1.02(4)
C22 C23 1.511(6)
C22 H22A 0.95(5)
C22 H22B 0.94(5)
C23 C24 1.520(6)
C23 H23A 0.91(5)
C23 H23B 0.87(4)
C24 H24A 0.97(5)
C24 H24B 1.02(4)
C25 O25 1.421(4)
C25 H25A 0.95(6)
C25 H25B 0.91(5)
C25 H25C 0.93(4)
C31 O31 1.391(7)
C31 H31A 0.84(7)
C31 H31B 1.04(5)
C31 H31C 0.89(5)
O31 H31 0.8400
C41 O41 1.429(5)
C41 H41A 0.93(8)
C41 H41B 1.02(10)
C41 H41C 0.98(6)
O41 H41 0.8400

loop_
_geom_hbond_atom_site_label_D
_geom_hbond_atom_site_label_H
_geom_hbond_atom_site_label_A
_geom_hbond_distance_DH
_geom_hbond_distance_HA
_geom_hbond_distance_DA
_geom_hbond_angle_DHA
_geom_hbond_site_symmetry_A
O31 H31 Cl1 0.84 2.31 3.149(4) 173.8 .
O41 H41 Cl1 0.84 2.28 3.083(3) 159.4 2_646
